data_4031629
loop_
_publ_author_name
'Pley, M.'
'Wickleder, M.S.'

_publ_section_title
;
 Monomers, chains and layers of [Pt2 (S O4)4] units in the crystal
 structures of the platinum(III) sulfates (N H4)2 [Pt2 (S O4)4 (H2 O)2],
 K4 [Pt2 (S O4)5] and Cs [Pt2 (S O4)3 (H S O4)]
;
_journal_name_full 'European Journal of Inorganic Chemistry'
_journal_page_first 529
_journal_page_last 535
_journal_volume 2005
_journal_year 2005
_chemical_formula_sum 'K4 O20 Pt2 S5'
_chemical_name_systematic 'K4 (Pt2 (S O4)5)'
_space_group_IT_number 2
_symmetry_space_group_name_Hall '-P 1'
_symmetry_space_group_name_H-M 'P -1'
_cell_angle_alpha 101.156
_cell_angle_beta 96.278
_cell_angle_gamma 102.849
_cell_formula_units_Z 4
_cell_length_a 9.7559
_cell_length_b 13.3177
_cell_length_c 14.9097
_cell_volume 1829.302
_citation_journal_id_ASTM EJICFO
_cod_data_source_file Pley_EJICFO_2005_1584.cif
_cod_data_source_block K4O20Pt2S5
_cod_database_code 4031629

loop_
_symmetry_equiv_pos_as_xyz
x,y,z
-x,-y,-z

loop_
_atom_site_label
_atom_site_type_symbol
_atom_site_fract_x
_atom_site_fract_y
_atom_site_fract_z
_atom_site_occupancy
_atom_site_U_iso_or_equiv
K1 K+1 0.4213 0.89063 0.05831 1 0.0
O7 O-2 0.0845 0.4184 0.8883 1 0.0
S3 S+6 0.70487 0.44549 0.509 1 0.0
O29 O-2 1.0058 0.8884 0.5527 1 0.0
O17 O-2 0.4711 0.8256 0.5239 1 0.0
O19 O-2 0.6236 0.7818 0.4125 1 0.0
K7 K+1 0.3116 0.34869 0.30806 1 0.0
O21 O-2 0.9397 0.3469 0.3792 1 0.0
O1 O-2 0.0361 0.1799 0.9874 1 0.0
S1 S+6 0.9301 0.14351 0.89688 1 0.0
O34 O-2 0.4182 0.4742 0.1405 1 0.0
K2 K+1 0.6316 0.57957 0.34303 1 0.0
O11 O-2 0.6426 0.3963 0.4149 1 0.0
O12 O-2 0.7888 0.5597 0.5139 1 0.0
Pt1 Pt+3 0.98916 0.586278 0.484774 1 0.0
S5 S+6 0.6222 0.82767 0.50713 1 0.0
S6 S+6 0.9478 0.41373 0.307 1 0.0
O25 O-2 0.6088 1.0001 0.3682 1 0.0
O30 O-2 1.1899 0.8255 0.488 1 0.0
O3 O-2 0.8285 0.0392 0.8986 1 0.0
O16 O-2 0.7888 0.1467 0.0922 1 0.0
O40 O-2 0.5004 0.2824 0.2103 1 0.0
O8 O-2 0.2568 0.3691 0.7974 1 0.0
O36 O-2 0.2138 0.5443 0.1034 1 0.0
O24 O-2 1.0866 0.4349 0.2815 1 0.0
K5 K+1 0.9556 0.37602 0.06117 1 0.0
O35 O-2 0.387 0.625 0.241 1 0.0
O10 O-2 0.6056 0.4524 0.5722 1 0.0
O22 O-2 0.9144 0.5187 0.3507 1 0.0
O2 O-2 0.0038 0.1302 0.8187 1 0.0
O28 O-2 1.3975 1.0285 0.2834 1 0.0
O6 O-2 0.3118 0.5372 0.9113 1 0.0
O5 O-2 0.2822 0.3679 0.9596 1 0.0
K3 K+1 0.6695 0.20266 0.31482 1 0.0
O26 O-2 1.3717 0.8824 0.3598 1 0.0
O13 O-2 0.7896 0.9615 0.0641 1 0.0
O9 O-2 0.8106 0.3877 0.5446 1 0.0
O15 O-2 0.7926 0.0545 0.2178 1 0.0
Pt2 Pt+3 0.48542 0.41399 0.022874 1 0.0
O27 O-2 1.4916 0.8769 0.2292 1 0.0
O38 O-2 0.464 0.2573 0.0427 1 0.0
K8 K+1 0.8827 0.95419 0.68736 1 0.0
S8 S+6 1.0397 0.83455 0.47148 1 0.0
Pt3 Pt+3 1.38104 0.9406 0.495763 1 0.0
O20 O-2 0.681 0.7774 0.5733 1 0.0
O18 O-2 0.7074 0.9437 0.532 1 0.0
S9 S+6 0.3593 0.57237 0.14507 1 0.0
O31 O-2 0.9526 0.7219 0.443 1 0.0
S4 S+6 0.8376 0.06938 0.13189 1 0.0
Pt4 Pt+3 0.10577 0.070269 0.043407 1 0.0
K6 K+1 0.7612 0.84809 0.27175 1 0.0
S7 S+6 1.4642 0.94833 0.30607 1 0.0
O39 O-2 0.4629 0.1095 0.107 1 0.0
O4 O-2 0.8453 0.2193 0.897 1 0.0
O33 O-2 0.4498 0.6461 0.0951 1 0.0
O23 O-2 0.834 0.3592 0.2321 1 0.0
S10 S+6 0.42848 0.21044 0.12394 1 0.0
O32 O-2 1.0182 0.879 0.3921 1 0.0
O14 O-2 0.0006 0.0993 0.1508 1 0.0
K4 K+1 1.1349 0.68802 0.27446 1 0.0
O37 O-2 0.2711 0.1969 0.1266 1 0.0
S2 S+6 0.2322 0.42082 0.88501 1 0.0
